data_7006033
loop_
_publ_author_name
'Tanabe, Yoshiaki'
'Kajitani, Hidenobu'
'Iwasaki, Masakazu'
'Ishii, Youichi'

_publ_section_title
;
 Synthesis and reactivities of a bis(cyanamido)-capped triruthenium
 complex.
;
_journal_issue 41
_journal_name_full 'Dalton transactions (Cambridge, England : 2003)'
_journal_page_first 4701
_journal_page_last 4707
_journal_paper_doi 10.1039/b708328a
_journal_year 2007
_chemical_absolute_configuration 'CHOOSE rm ad rmad syn or unk'
_chemical_formula_moiety 'C56 H66 Au N4 P Ru3 '
_chemical_formula_sum 'C56 H66 Au N4 P Ru3'
_chemical_formula_weight 1326.31
_space_group_IT_number 19
_symmetry_cell_setting orthorhombic
_symmetry_Int_Tables_number 19
_symmetry_space_group_name_Hall 'P 2ac 2ab'
_symmetry_space_group_name_H-M 'P 21 21 21'
_cell_angle_alpha 90.0000
_cell_angle_beta 90.0000
_cell_angle_gamma 90.0000
_cell_formula_units_Z 4
_cell_length_a 10.950(5)
_cell_length_b 16.413(7)
_cell_length_c 29.531(14)
_cell_measurement_reflns_used 37773
_cell_measurement_temperature 108.1
_cell_measurement_theta_max 27.6
_cell_measurement_theta_min 3.0
_cell_volume 5307(4)
_computing_cell_refinement PROCESS-AUTO
_computing_data_collection PROCESS-AUTO
_computing_data_reduction CrystalStructure
_computing_publication_material 'CrystalStructure 3.7.0'
_computing_structure_refinement CRYSTALS
_computing_structure_solution DirectMethod
_diffrn_detector_area_resol_mean 10.00
_diffrn_measured_fraction_theta_full 0.989
_diffrn_measured_fraction_theta_max 0.989
_diffrn_measurement_device_type 'Rigaku RAXIS-RAPID'
_diffrn_measurement_method \w
_diffrn_radiation_type 'Mo K\a'
_diffrn_radiation_wavelength 0.71075
_diffrn_reflns_av_R_equivalents 0.113
_diffrn_reflns_limit_h_max 14
_diffrn_reflns_limit_h_min -13
_diffrn_reflns_limit_k_max 21
_diffrn_reflns_limit_k_min -21
_diffrn_reflns_limit_l_max 38
_diffrn_reflns_limit_l_min -38
_diffrn_reflns_number 46581
_diffrn_reflns_theta_full 27.48
_diffrn_reflns_theta_max 27.48
_exptl_absorpt_coefficient_mu 3.672
_exptl_absorpt_correction_T_max 0.832
_exptl_absorpt_correction_T_min 0.639
_exptl_absorpt_correction_type numerical
_exptl_absorpt_process_details
;
Higashi, T. (1999). Program for Absorption Correction.
Rigaku Corporation, Tokyo, Japan.
;
_exptl_crystal_colour brown
_exptl_crystal_density_diffrn 1.660
_exptl_crystal_density_method 'not measured'
_exptl_crystal_description platelet
_exptl_crystal_F_000 2624.00
_exptl_crystal_size_max 0.35
_exptl_crystal_size_mid 0.20
_exptl_crystal_size_min 0.05
_refine_diff_density_max 1.96
_refine_diff_density_min -2.00
_refine_ls_abs_structure_details 'Flack, H. D. (1983), Acta Cryst. A39, 876-881. 5352 Friedel Pairs'
_refine_ls_abs_structure_Flack -0.004(6)
_refine_ls_extinction_coef 31(12)
_refine_ls_extinction_method 'Larson (1970) Crystallographic Computing eq. 22'
_refine_ls_goodness_of_fit_ref 1.000
_refine_ls_hydrogen_treatment refall
_refine_ls_number_parameters 654
_refine_ls_number_reflns 6926
_refine_ls_R_factor_gt 0.0411
_refine_ls_shift/su_max 0.0000
_refine_ls_structure_factor_coef F
_refine_ls_weighting_details 'w = 1/[0.0003Fo^2^ + 0.3880\s(Fo^2^)]'
_refine_ls_weighting_scheme calc
_refine_ls_wR_factor_ref 0.0431
_reflns_number_gt 6839
_reflns_number_total 12000
_reflns_threshold_expression F^2^>2.0\s(F^2^)
_cod_data_source_file b708328a.txt
_cod_data_source_block '__[(Cp*Ru)3(NCN){(NCN)Au(PPh3)}].C6H6'
_cod_original_formula_sum 'C56 H66 Au N4 P Ru3 '
_cod_database_code 7006033

loop_
_symmetry_equiv_pos_site_id
_symmetry_equiv_pos_as_xyz
1 +X,+Y,+Z
2 1/2+X,1/2-Y,-Z
3 -X,1/2+Y,1/2-Z
4 1/2-X,-Y,1/2+Z

loop_
_atom_site_label
_atom_site_type_symbol
_atom_site_fract_x
_atom_site_fract_y
_atom_site_fract_z
_atom_site_U_iso_or_equiv
_atom_site_adp_type
_atom_site_occupancy
_atom_site_symmetry_multiplicity
_atom_site_calc_flag
_atom_site_refinement_flags
_atom_site_disorder_assembly
_atom_site_disorder_group
Au(1) Au 0.61153(5) 0.33635(3) 0.174960(10) 0.02359(11) Uani 1.00 1 d . . .
Ru(1) Ru 0.56188(8) 0.29212(6) 0.37735(3) 0.0188(2) Uani 1.00 1 d . . .
Ru(2) Ru 0.37620(9) 0.39153(6) 0.33773(3) 0.0203(2) Uani 1.00 1 d . . .
Ru(3) Ru 0.61320(10) 0.45651(5) 0.35327(3) 0.0202(2) Uani 1.00 1 d . . .
P(1) P 0.6225(3) 0.37624(18) 0.10290(9) 0.0252(7) Uani 1.00 1 d . . .
N(1) N 0.5518(8) 0.3553(5) 0.3175(3) 0.021(2) Uani 1.00 1 d . . .
N(2) N 0.6070(10) 0.3094(5) 0.2412(3) 0.029(2) Uani 1.00 1 d . . .
N(3) N 0.4853(8) 0.4016(6) 0.3931(3) 0.025(2) Uani 1.00 1 d . . .
N(4) N 0.4002(11) 0.4394(7) 0.4702(3) 0.042(3) Uani 1.00 1 d . . .
C(1) C 0.5781(9) 0.3343(7) 0.2774(3) 0.025(3) Uani 1.00 1 d . . .
C(2) C 0.4410(11) 0.4222(7) 0.4343(4) 0.030(3) Uani 1.00 1 d . . .
C(3) C 0.5493(10) 0.1634(7) 0.3704(3) 0.022(2) Uani 1.00 1 d . . .
C(4) C 0.4989(11) 0.1874(7) 0.4129(4) 0.026(3) Uani 1.00 1 d . . .
C(5) C 0.5958(11) 0.2260(7) 0.4396(3) 0.028(3) Uani 1.00 1 d . . .
C(6) C 0.7029(10) 0.2229(7) 0.4126(4) 0.025(3) Uani 1.00 1 d . . .
C(7) C 0.6780(11) 0.1862(6) 0.3700(4) 0.023(3) Uani 1.00 1 d . . .
C(8) C 0.4842(11) 0.1200(7) 0.3332(4) 0.029(3) Uani 1.00 1 d . . .
C(9) C 0.3729(12) 0.1729(7) 0.4297(4) 0.037(3) Uani 1.00 1 d . . .
C(10) C 0.5825(12) 0.2570(8) 0.4868(3) 0.040(4) Uani 1.00 1 d . . .
C(11) C 0.8266(11) 0.2489(8) 0.4280(4) 0.040(4) Uani 1.00 1 d . . .
C(12) C 0.7649(11) 0.1707(7) 0.3323(4) 0.034(3) Uani 1.00 1 d . . .
C(13) C 0.2461(10) 0.3856(9) 0.2812(4) 0.035(3) Uani 1.00 1 d . . .
C(14) C 0.2083(10) 0.3332(9) 0.3166(4) 0.033(3) Uani 1.00 1 d . . .
C(15) C 0.1875(9) 0.3779(9) 0.3576(4) 0.032(3) Uani 1.00 1 d . . .
C(16) C 0.2141(11) 0.4618(9) 0.3467(4) 0.033(3) Uani 1.00 1 d . . .
C(17) C 0.2504(10) 0.4658(8) 0.3001(4) 0.031(3) Uani 1.00 1 d . . .
C(18) C 0.2713(13) 0.3662(10) 0.2343(4) 0.054(5) Uani 1.00 1 d . . .
C(19) C 0.1831(13) 0.2423(8) 0.3105(6) 0.060(5) Uani 1.00 1 d . . .
C(20) C 0.1479(11) 0.3477(10) 0.4020(4) 0.050(4) Uani 1.00 1 d . . .
C(21) C 0.2029(12) 0.5319(8) 0.3792(5) 0.048(4) Uani 1.00 1 d . . .
C(22) C 0.2763(14) 0.5443(10) 0.2742(5) 0.055(5) Uani 1.00 1 d . . .
C(23) C 0.7997(10) 0.4878(8) 0.3388(4) 0.030(3) Uani 1.00 1 d . . .
C(24) C 0.7215(10) 0.5332(7) 0.3091(4) 0.027(3) Uani 1.00 1 d . . .
C(25) C 0.6442(10) 0.5833(7) 0.3368(4) 0.033(3) Uani 1.00 1 d . . .
C(26) C 0.6724(11) 0.5705(6) 0.3827(4) 0.026(3) Uani 1.00 1 d . . .
C(27) C 0.7661(12) 0.5109(7) 0.3859(4) 0.028(3) Uani 1.00 1 d . . .
C(28) C 0.8936(12) 0.4294(6) 0.3248(4) 0.037(3) Uani 1.00 1 d . . .
C(29) C 0.7219(12) 0.5305(7) 0.2585(4) 0.032(3) Uani 1.00 1 d . . .
C(30) C 0.5526(12) 0.6451(7) 0.3194(5) 0.045(4) Uani 1.00 1 d . . .
C(31) C 0.6163(14) 0.6132(8) 0.4223(4) 0.045(3) Uani 1.00 1 d . . .
C(32) C 0.8304(12) 0.4868(8) 0.4280(4) 0.038(4) Uani 1.00 1 d . . .
C(33) C 0.6417(12) 0.2933(7) 0.0625(4) 0.036(3) Uani 1.00 1 d . . .
C(34) C 0.7424(14) 0.2426(8) 0.0674(4) 0.041(4) Uani 1.00 1 d . . .
C(35) C 0.7615(16) 0.1781(8) 0.0374(5) 0.055(5) Uani 1.00 1 d . . .
C(36) C 0.6787(16) 0.1649(10) 0.0027(5) 0.055(5) Uani 1.00 1 d . . .
C(37) C 0.5777(15) 0.2152(9) -0.0023(4) 0.052(4) Uani 1.00 1 d . . .
C(38) C 0.5604(12) 0.2785(8) 0.0282(3) 0.034(3) Uani 1.00 1 d . . .
C(39) C 0.4882(11) 0.4330(7) 0.0841(4) 0.023(3) Uani 1.00 1 d . . .
C(40) C 0.4923(13) 0.4768(7) 0.0436(4) 0.031(3) Uani 1.00 1 d . . .
C(41) C 0.3907(14) 0.5189(7) 0.0296(4) 0.034(3) Uani 1.00 1 d . . .
C(42) C 0.2840(13) 0.5176(8) 0.0547(4) 0.032(3) Uani 1.00 1 d . . .
C(43) C 0.2805(13) 0.4750(8) 0.0952(5) 0.036(4) Uani 1.00 1 d . . .
C(44) C 0.3856(13) 0.4308(6) 0.1094(3) 0.030(3) Uani 1.00 1 d . . .
C(45) C 0.7519(11) 0.4436(7) 0.0952(4) 0.028(3) Uani 1.00 1 d . . .
C(46) C 0.7862(11) 0.4949(7) 0.1312(4) 0.032(3) Uani 1.00 1 d . . .
C(47) C 0.8878(13) 0.5464(7) 0.1253(4) 0.037(3) Uani 1.00 1 d . . .
C(48) C 0.9463(14) 0.5507(8) 0.0851(5) 0.051(4) Uani 1.00 1 d . . .
C(49) C 0.9121(13) 0.5024(9) 0.0501(5) 0.050(5) Uani 1.00 1 d . . .
C(50) C 0.8170(12) 0.4466(8) 0.0546(4) 0.039(4) Uani 1.00 1 d . . .
C(51) C 0.9315(14) 0.2500(10) 0.2061(5) 0.057(5) Uani 1.00 1 d . . .
C(52) C 1.0030(15) 0.1867(8) 0.1886(6) 0.065(5) Uani 1.00 1 d . . .
C(53) C 1.0774(14) 0.2006(9) 0.1522(5) 0.059(5) Uani 1.00 1 d . . .
C(54) C 1.0789(11) 0.2753(8) 0.1324(4) 0.040(4) Uani 1.00 1 d . . .
C(55) C 1.0088(11) 0.3380(9) 0.1488(4) 0.044(4) Uani 1.00 1 d . . .
C(56) C 0.9376(11) 0.3258(9) 0.1860(4) 0.044(4) Uani 1.00 1 d . . .
H(1) H 0.5407 0.1064 0.3100 0.035 Uiso 1.00 1 c R . .
H(2) H 0.4482 0.0716 0.3447 0.035 Uiso 1.00 1 c R . .
H(3) H 0.4223 0.1543 0.3212 0.035 Uiso 1.00 1 c R . .
H(4) H 0.3266 0.1463 0.4068 0.045 Uiso 1.00 1 c R . .
H(5) H 0.3758 0.1394 0.4559 0.045 Uiso 1.00 1 c R . .
H(6) H 0.3357 0.2235 0.4370 0.045 Uiso 1.00 1 c R . .
H(7) H 0.5031 0.2444 0.4977 0.048 Uiso 1.00 1 c R . .
H(8) H 0.6419 0.2320 0.5056 0.048 Uiso 1.00 1 c R . .
H(9) H 0.5939 0.3144 0.4870 0.048 Uiso 1.00 1 c R . .
H(10) H 0.8210 0.2716 0.4575 0.048 Uiso 1.00 1 c R . .
H(11) H 0.8795 0.2030 0.4286 0.048 Uiso 1.00 1 c R . .
H(12) H 0.8581 0.2885 0.4077 0.048 Uiso 1.00 1 c R . .
H(13) H 0.8433 0.1907 0.3403 0.040 Uiso 1.00 1 c R . .
H(14) H 0.7697 0.1137 0.3268 0.040 Uiso 1.00 1 c R . .
H(15) H 0.7371 0.1976 0.3058 0.040 Uiso 1.00 1 c R . .
H(16) H 0.2551 0.3101 0.2290 0.064 Uiso 1.00 1 c R . .
H(17) H 0.2208 0.3984 0.2152 0.064 Uiso 1.00 1 c R . .
H(18) H 0.3546 0.3773 0.2278 0.064 Uiso 1.00 1 c R . .
H(19) H 0.1558 0.2199 0.3384 0.072 Uiso 1.00 1 c R . .
H(20) H 0.1220 0.2350 0.2880 0.072 Uiso 1.00 1 c R . .
H(21) H 0.2560 0.2156 0.3013 0.072 Uiso 1.00 1 c R . .
H(22) H 0.1419 0.3920 0.4225 0.060 Uiso 1.00 1 c R . .
H(23) H 0.0704 0.3222 0.3991 0.060 Uiso 1.00 1 c R . .
H(24) H 0.2056 0.3094 0.4130 0.060 Uiso 1.00 1 c R . .
H(25) H 0.2259 0.5810 0.3644 0.057 Uiso 1.00 1 c R . .
H(26) H 0.1207 0.5362 0.3892 0.057 Uiso 1.00 1 c R . .
H(27) H 0.2549 0.5230 0.4044 0.057 Uiso 1.00 1 c R . .
H(28) H 0.2948 0.5317 0.2436 0.066 Uiso 1.00 1 c R . .
H(29) H 0.2065 0.5786 0.2754 0.066 Uiso 1.00 1 c R . .
H(30) H 0.3438 0.5715 0.2876 0.066 Uiso 1.00 1 c R . .
H(31) H 0.8951 0.4260 0.2927 0.044 Uiso 1.00 1 c R . .
H(32) H 0.9711 0.4470 0.3354 0.044 Uiso 1.00 1 c R . .
H(33) H 0.8755 0.3773 0.3371 0.044 Uiso 1.00 1 c R . .
H(34) H 0.6572 0.5632 0.2472 0.039 Uiso 1.00 1 c R . .
H(35) H 0.7976 0.5506 0.2475 0.039 Uiso 1.00 1 c R . .
H(36) H 0.7111 0.4758 0.2487 0.039 Uiso 1.00 1 c R . .
H(37) H 0.5112 0.6693 0.3442 0.054 Uiso 1.00 1 c R . .
H(38) H 0.5941 0.6860 0.3027 0.054 Uiso 1.00 1 c R . .
H(39) H 0.4951 0.6185 0.3003 0.054 Uiso 1.00 1 c R . .
H(40) H 0.6477 0.5908 0.4496 0.054 Uiso 1.00 1 c R . .
H(41) H 0.6352 0.6696 0.4209 0.054 Uiso 1.00 1 c R . .
H(42) H 0.5302 0.6062 0.4216 0.054 Uiso 1.00 1 c R . .
H(43) H 0.8952 0.4506 0.4209 0.045 Uiso 1.00 1 c R . .
H(44) H 0.8624 0.5340 0.4424 0.045 Uiso 1.00 1 c R . .
H(45) H 0.7746 0.4604 0.4479 0.045 Uiso 1.00 1 c R . .
H(46) H 0.7985 0.2518 0.0914 0.049 Uiso 1.00 1 c R . .
H(47) H 0.8306 0.1436 0.0407 0.066 Uiso 1.00 1 c R . .
H(48) H 0.6911 0.1212 -0.0179 0.066 Uiso 1.00 1 c R . .
H(49) H 0.5212 0.2064 -0.0262 0.063 Uiso 1.00 1 c R . .
H(50) H 0.4905 0.3123 0.0253 0.041 Uiso 1.00 1 c R . .
H(51) H 0.5648 0.4775 0.0259 0.038 Uiso 1.00 1 c R . .
H(52) H 0.3937 0.5494 0.0023 0.041 Uiso 1.00 1 c R . .
H(53) H 0.2136 0.5457 0.0443 0.038 Uiso 1.00 1 c R . .
H(54) H 0.2087 0.4753 0.1133 0.044 Uiso 1.00 1 c R . .
H(55) H 0.3835 0.3999 0.1366 0.036 Uiso 1.00 1 c R . .
H(56) H 0.7419 0.4947 0.1589 0.038 Uiso 1.00 1 c R . .
H(57) H 0.9156 0.5786 0.1500 0.044 Uiso 1.00 1 c R . .
H(58) H 1.0119 0.5879 0.0813 0.061 Uiso 1.00 1 c R . .
H(59) H 0.9537 0.5067 0.0220 0.060 Uiso 1.00 1 c R . .
H(60) H 0.7968 0.4109 0.0304 0.047 Uiso 1.00 1 c R . .
H(61) H 0.8795 0.2409 0.2314 0.069 Uiso 1.00 1 c R . .
H(62) H 0.9999 0.1341 0.2021 0.078 Uiso 1.00 1 c R . .
H(63) H 1.1277 0.1582 0.1408 0.071 Uiso 1.00 1 c R . .
H(64) H 1.1295 0.2843 0.1067 0.048 Uiso 1.00 1 c R . .
H(65) H 1.0099 0.3896 0.1342 0.053 Uiso 1.00 1 c R . .
H(66) H 0.8919 0.3699 0.1982 0.053 Uiso 1.00 1 c R . .

loop_
_atom_site_aniso_label
_atom_site_aniso_U_11
_atom_site_aniso_U_22
_atom_site_aniso_U_33
_atom_site_aniso_U_12
_atom_site_aniso_U_13
_atom_site_aniso_U_23
Au(1) 0.0288(2) 0.0223(2) 0.0197(2) -0.0000(2) 0.0028(2) 0.0006(2)
Ru(1) 0.0214(4) 0.0164(4) 0.0187(4) 0.0001(4) -0.0003(3) 0.0013(3)
Ru(2) 0.0194(4) 0.0204(4) 0.0211(4) 0.0007(4) -0.0001(4) 0.0009(3)
Ru(3) 0.0202(4) 0.0177(4) 0.0228(4) -0.0006(5) -0.0002(5) 0.0008(3)
P(1) 0.0320(16) 0.0216(15) 0.0220(14) 0.0021(16) 0.0032(16) 0.0017(11)
N(1) 0.027(4) 0.008(4) 0.027(5) 0.002(3) -0.013(4) 0.005(3)
N(2) 0.032(5) 0.027(5) 0.027(5) 0.001(5) 0.013(5) -0.007(3)
N(3) 0.012(4) 0.036(6) 0.028(5) 0.005(4) 0.007(4) -0.011(4)
N(4) 0.036(6) 0.070(8) 0.021(5) -0.000(6) 0.008(5) -0.009(5)
C(1) 0.025(6) 0.022(6) 0.027(6) 0.008(5) -0.006(4) 0.017(5)
C(2) 0.017(5) 0.023(6) 0.050(8) -0.007(5) -0.013(6) 0.017(6)
C(3) 0.031(6) 0.013(5) 0.021(5) 0.007(5) 0.001(4) 0.008(5)
C(4) 0.024(6) 0.030(7) 0.025(6) 0.015(5) 0.005(5) 0.008(5)
C(5) 0.034(7) 0.032(6) 0.017(5) 0.001(5) -0.016(5) 0.000(4)
C(6) 0.022(6) 0.018(6) 0.034(7) -0.006(5) -0.011(5) 0.001(5)
C(7) 0.029(6) 0.018(6) 0.023(6) -0.003(4) 0.004(5) 0.001(4)
C(8) 0.042(6) 0.018(5) 0.028(7) 0.001(5) -0.006(5) 0.010(5)
C(9) 0.035(7) 0.034(7) 0.043(7) -0.001(7) 0.001(6) 0.011(5)
C(10) 0.047(9) 0.050(8) 0.022(6) 0.002(6) -0.008(6) 0.004(6)
C(11) 0.025(7) 0.043(8) 0.053(9) 0.001(6) -0.013(6) 0.003(7)
C(12) 0.040(6) 0.019(6) 0.042(8) 0.011(5) 0.001(6) -0.004(6)
C(13) 0.023(6) 0.036(7) 0.047(8) 0.009(6) -0.004(6) 0.002(7)
C(14) 0.028(6) 0.034(7) 0.037(8) 0.006(6) -0.017(5) -0.007(7)
C(15) 0.006(5) 0.062(9) 0.030(7) 0.013(5) 0.001(5) 0.007(6)
C(16) 0.029(7) 0.043(8) 0.028(7) 0.017(6) -0.014(5) -0.001(6)
C(17) 0.014(6) 0.048(8) 0.031(7) 0.010(6) -0.010(5) 0.012(6)
C(18) 0.040(8) 0.092(14) 0.030(8) 0.012(8) -0.021(6) -0.026(8)
C(19) 0.036(8) 0.035(8) 0.109(15) -0.013(7) -0.032(9) -0.004(8)
C(20) 0.023(7) 0.084(12) 0.043(8) -0.000(7) 0.015(5) 0.016(8)
C(21) 0.038(8) 0.042(9) 0.062(10) 0.020(7) -0.014(7) -0.006(8)
C(22) 0.044(9) 0.065(11) 0.055(10) 0.005(8) 0.007(8) 0.026(9)
C(23) 0.016(5) 0.039(7) 0.035(7) -0.007(5) -0.019(5) 0.008(6)
C(24) 0.026(6) 0.023(6) 0.033(6) -0.010(5) 0.014(5) -0.003(5)
C(25) 0.020(6) 0.019(5) 0.060(9) -0.005(4) 0.004(5) -0.006(6)
C(26) 0.033(6) 0.013(5) 0.032(6) -0.001(4) -0.013(5) -0.000(5)
C(27) 0.042(8) 0.021(6) 0.020(6) -0.011(5) -0.002(5) -0.002(5)
C(28) 0.031(6) 0.034(6) 0.045(6) -0.007(6) -0.009(8) -0.002(6)
C(29) 0.047(8) 0.022(7) 0.027(7) -0.006(6) 0.016(6) 0.006(5)
C(30) 0.050(8) 0.026(7) 0.060(9) 0.001(5) -0.003(7) 0.004(7)
C(31) 0.057(8) 0.038(7) 0.039(7) -0.025(9) 0.012(8) -0.011(6)
C(32) 0.039(7) 0.034(8) 0.040(8) 0.001(6) 0.001(6) -0.004(6)
C(33) 0.056(9) 0.022(6) 0.029(6) 0.015(6) 0.018(6) 0.008(5)
C(34) 0.066(10) 0.032(8) 0.025(7) 0.011(7) -0.001(7) 0.002(6)
C(35) 0.093(13) 0.019(8) 0.052(9) 0.025(8) 0.031(9) 0.008(6)
C(36) 0.089(12) 0.038(8) 0.039(8) 0.007(10) 0.015(8) -0.010(8)
C(37) 0.089(13) 0.039(8) 0.029(7) -0.009(9) 0.001(7) -0.008(6)
C(38) 0.054(8) 0.039(7) 0.010(5) 0.004(6) -0.011(5) 0.002(5)
C(39) 0.023(6) 0.027(7) 0.019(6) -0.005(5) -0.010(5) 0.000(5)
C(40) 0.045(8) 0.016(6) 0.033(7) -0.006(5) -0.007(6) 0.003(5)
C(41) 0.045(7) 0.028(6) 0.030(6) 0.001(7) -0.002(7) -0.001(5)
C(42) 0.037(8) 0.023(7) 0.035(7) 0.000(6) -0.017(6) -0.006(6)
C(43) 0.033(7) 0.030(8) 0.046(8) -0.002(6) 0.001(6) -0.009(6)
C(44) 0.039(6) 0.019(5) 0.032(6) 0.000(6) -0.000(7) -0.005(4)
C(45) 0.025(7) 0.024(7) 0.036(7) 0.005(5) 0.003(6) 0.003(5)
C(46) 0.039(7) 0.014(6) 0.043(8) 0.010(5) 0.009(6) 0.010(5)
C(47) 0.025(6) 0.030(6) 0.055(8) 0.000(6) -0.004(8) 0.000(6)
C(48) 0.038(8) 0.029(8) 0.086(12) -0.002(7) 0.018(8) 0.016(8)
C(49) 0.048(11) 0.036(8) 0.066(10) 0.006(7) 0.015(8) 0.021(7)
C(50) 0.038(8) 0.040(8) 0.039(8) -0.001(6) 0.009(6) 0.003(6)
C(51) 0.048(9) 0.062(11) 0.061(10) -0.010(8) 0.007(8) 0.018(9)
C(52) 0.063(10) 0.026(8) 0.105(15) 0.003(7) -0.007(10) 0.015(8)
C(53) 0.057(11) 0.041(9) 0.078(11) 0.020(7) 0.003(9) -0.020(8)
C(54) 0.030(7) 0.046(8) 0.045(8) 0.000(6) 0.002(6) -0.009(6)
C(55) 0.035(7) 0.038(8) 0.059(9) 0.010(7) -0.014(7) 0.008(8)
C(56) 0.034(6) 0.046(8) 0.052(9) -0.004(7) 0.011(6) -0.017(7)

loop_
_atom_type_symbol
_atom_type_description
_atom_type_scat_dispersion_real
_atom_type_scat_dispersion_imag
_atom_type_scat_source
C C 0.003 0.002
;
International Tables for Crystallography
(1992, Vol. C, Tables 4.2.6.8 and 6.1.1.4)
;
H H 0.000 0.000
;
International Tables for Crystallography
(1992, Vol. C, Table 6.1.1.4)
;
N N 0.006 0.003
;
International Tables for Crystallography
(1992, Vol. C, Tables 4.2.6.8 and 6.1.1.4)
;
P P 0.102 0.094
;
International Tables for Crystallography
(1992, Vol. C, Tables 4.2.6.8 and 6.1.1.4)
;
Ru Ru -1.259 0.836
;
International Tables for Crystallography
(1992, Vol. C, Tables 4.2.6.8 and 6.1.1.4)
;
Au Au -2.013 8.802
;
International Tables for Crystallography
(1992, Vol. C, Tables 4.2.6.8 and 6.1.1.4)
;

loop_
_geom_angle_atom_site_label_1
_geom_angle_atom_site_label_2
_geom_angle_atom_site_label_3
_geom_angle
_geom_angle_publ_flag
_geom_angle_site_symmetry_1
_geom_angle_site_symmetry_2
_geom_angle_site_symmetry_3
P(1) Au(1) N(2) 175.3(2) ? . . .
Ru(2) Ru(1) Ru(3) 59.79(3) ? . . .
Ru(2) Ru(1) N(1) 47.2(2) ? . . .
Ru(2) Ru(1) N(3) 45.3(2) ? . . .
Ru(2) Ru(1) C(3) 118.8(3) ? . . .
Ru(2) Ru(1) C(4) 115.6(3) ? . . .
Ru(2) Ru(1) C(5) 139.0(3) ? . . .
Ru(2) Ru(1) C(6) 175.1(3) ? . . .
Ru(2) Ru(1) C(7) 146.7(3) ? . . .
Ru(3) Ru(1) N(1) 46.9(2) ? . . .
Ru(3) Ru(1) N(3) 45.7(2) ? . . .
Ru(3) Ru(1) C(3) 158.5(2) ? . . .
Ru(3) Ru(1) C(4) 162.3(3) ? . . .
Ru(3) Ru(1) C(5) 130.7(3) ? . . .
Ru(3) Ru(1) C(6) 118.2(3) ? . . .
Ru(3) Ru(1) C(7) 128.3(3) ? . . .
N(1) Ru(1) N(3) 74.3(3) ? . . .
N(1) Ru(1) C(3) 114.6(3) ? . . .
N(1) Ru(1) C(4) 144.7(4) ? . . .
N(1) Ru(1) C(5) 173.2(4) ? . . .
N(1) Ru(1) C(6) 135.4(4) ? . . .
N(1) Ru(1) C(7) 110.6(4) ? . . .
N(3) Ru(1) C(3) 150.6(4) ? . . .
N(3) Ru(1) C(4) 117.8(4) ? . . .
N(3) Ru(1) C(5) 108.6(4) ? . . .
N(3) Ru(1) C(6) 129.9(4) ? . . .
N(3) Ru(1) C(7) 166.7(4) ? . . .
C(3) Ru(1) C(4) 39.2(4) ? . . .
C(3) Ru(1) C(5) 66.1(4) ? . . .
C(3) Ru(1) C(6) 64.8(4) ? . . .
C(3) Ru(1) C(7) 39.7(4) ? . . .
C(4) Ru(1) C(5) 39.9(4) ? . . .
C(4) Ru(1) C(6) 64.7(4) ? . . .
C(4) Ru(1) C(7) 65.9(4) ? . . .
C(5) Ru(1) C(6) 38.1(4) ? . . .
C(5) Ru(1) C(7) 65.3(4) ? . . .
C(6) Ru(1) C(7) 38.2(4) ? . . .
Ru(1) Ru(2) Ru(3) 59.91(3) ? . . .
Ru(1) Ru(2) N(1) 45.8(2) ? . . .
Ru(1) Ru(2) N(3) 45.4(2) ? . . .
Ru(1) Ru(2) C(13) 138.4(3) ? . . .
Ru(1) Ru(2) C(14) 118.0(3) ? . . .
Ru(1) Ru(2) C(15) 120.7(3) ? . . .
Ru(1) Ru(2) C(16) 148.2(3) ? . . .
Ru(1) Ru(2) C(17) 172.6(3) ? . . .
Ru(3) Ru(2) N(1) 46.9(2) ? . . .
Ru(3) Ru(2) N(3) 45.8(2) ? . . .
Ru(3) Ru(2) C(13) 137.0(3) ? . . .
Ru(3) Ru(2) C(14) 171.0(3) ? . . .
Ru(3) Ru(2) C(15) 150.3(3) ? . . .
Ru(3) Ru(2) C(16) 122.4(3) ? . . .
Ru(3) Ru(2) C(17) 117.1(3) ? . . .
N(1) Ru(2) N(3) 73.3(3) ? . . .
N(1) Ru(2) C(13) 111.4(4) ? . . .
N(1) Ru(2) C(14) 124.8(4) ? . . .
N(1) Ru(2) C(15) 157.6(4) ? . . .
N(1) Ru(2) C(16) 161.9(4) ? . . .
N(1) Ru(2) C(17) 126.9(4) ? . . .
N(3) Ru(2) C(13) 175.2(4) ? . . .
N(3) Ru(2) C(14) 140.1(4) ? . . .
N(3) Ru(2) C(15) 110.6(4) ? . . .
N(3) Ru(2) C(16) 110.2(4) ? . . .
N(3) Ru(2) C(17) 138.3(4) ? . . .
C(13) Ru(2) C(14) 37.9(5) ? . . .
C(13) Ru(2) C(15) 65.3(4) ? . . .
C(13) Ru(2) C(16) 65.1(5) ? . . .
C(13) Ru(2) C(17) 38.4(5) ? . . .
C(14) Ru(2) C(15) 38.8(4) ? . . .
C(14) Ru(2) C(16) 64.5(5) ? . . .
C(14) Ru(2) C(17) 63.7(5) ? . . .
C(15) Ru(2) C(16) 39.3(5) ? . . .
C(15) Ru(2) C(17) 65.5(4) ? . . .
C(16) Ru(2) C(17) 39.1(4) ? . . .
Ru(1) Ru(3) Ru(2) 60.30(3) ? . . .
Ru(1) Ru(3) N(1) 46.0(2) ? . . .
Ru(1) Ru(3) N(3) 45.7(2) ? . . .
Ru(1) Ru(3) C(23) 117.6(3) ? . . .
Ru(1) Ru(3) C(24) 144.0(3) ? . . .
Ru(1) Ru(3) C(25) 177.1(3) ? . . .
Ru(1) Ru(3) C(26) 141.1(3) ? . . .
Ru(1) Ru(3) C(27) 116.1(3) ? . . .
Ru(2) Ru(3) N(1) 47.4(2) ? . . .
Ru(2) Ru(3) N(3) 45.6(2) ? . . .
Ru(2) Ru(3) C(23) 157.7(3) ? . . .
Ru(2) Ru(3) C(24) 128.4(3) ? . . .
Ru(2) Ru(3) C(25) 117.9(3) ? . . .
Ru(2) Ru(3) C(26) 131.5(3) ? . . .
Ru(2) Ru(3) C(27) 161.6(3) ? . . .
N(1) Ru(3) N(3) 73.6(3) ? . . .
N(1) Ru(3) C(23) 113.4(4) ? . . .
N(1) Ru(3) C(24) 109.6(4) ? . . .
N(1) Ru(3) C(25) 134.8(4) ? . . .
N(1) Ru(3) C(26) 172.8(4) ? . . .
N(1) Ru(3) C(27) 145.0(4) ? . . .
N(3) Ru(3) C(23) 150.8(4) ? . . .
N(3) Ru(3) C(24) 168.6(4) ? . . .
N(3) Ru(3) C(25) 131.5(4) ? . . .
N(3) Ru(3) C(26) 110.9(4) ? . . .
N(3) Ru(3) C(27) 117.7(4) ? . . .
C(23) Ru(3) C(24) 38.9(4) ? . . .
C(23) Ru(3) C(25) 65.0(4) ? . . .
C(23) Ru(3) C(26) 65.7(4) ? . . .
C(23) Ru(3) C(27) 40.7(4) ? . . .
C(24) Ru(3) C(25) 38.7(4) ? . . .
C(24) Ru(3) C(26) 64.9(4) ? . . .
C(24) Ru(3) C(27) 66.3(4) ? . . .
C(25) Ru(3) C(26) 38.0(4) ? . . .
C(25) Ru(3) C(27) 64.8(4) ? . . .
C(26) Ru(3) C(27) 38.7(4) ? . . .
Au(1) P(1) C(33) 114.3(4) ? . . .
Au(1) P(1) C(39) 113.3(4) ? . . .
Au(1) P(1) C(45) 110.0(4) ? . . .
C(33) P(1) C(39) 106.0(5) ? . . .
C(33) P(1) C(45) 106.4(6) ? . . .
C(39) P(1) C(45) 106.3(5) ? . . .
Ru(1) N(1) Ru(2) 87.0(3) ? . . .
Ru(1) N(1) Ru(3) 87.1(3) ? . . .
Ru(1) N(1) C(1) 131.0(7) ? . . .
Ru(2) N(1) Ru(3) 85.7(3) ? . . .
Ru(2) N(1) C(1) 123.4(7) ? . . .
Ru(3) N(1) C(1) 128.2(8) ? . . .
Au(1) N(2) C(1) 144.0(9) ? . . .
Ru(1) N(3) Ru(2) 89.3(3) ? . . .
Ru(1) N(3) Ru(3) 88.6(3) ? . . .
Ru(1) N(3) C(2) 125.0(8) ? . . .
Ru(2) N(3) Ru(3) 88.6(3) ? . . .
Ru(2) N(3) C(2) 122.2(7) ? . . .
Ru(3) N(3) C(2) 130.9(8) ? . . .
N(1) C(1) N(2) 174.9(12) ? . . .
N(3) C(2) N(4) 178.7(14) ? . . .
Ru(1) C(3) C(4) 70.5(6) ? . . .
Ru(1) C(3) C(7) 71.5(6) ? . . .
Ru(1) C(3) C(8) 125.2(8) ? . . .
C(4) C(3) C(7) 108.1(9) ? . . .
C(4) C(3) C(8) 126.6(10) ? . . .
C(7) C(3) C(8) 125.3(9) ? . . .
Ru(1) C(4) C(3) 70.3(6) ? . . .
Ru(1) C(4) C(5) 71.5(6) ? . . .
Ru(1) C(4) C(9) 126.5(8) ? . . .
C(3) C(4) C(5) 108.2(10) ? . . .
C(3) C(4) C(9) 127.4(10) ? . . .
C(5) C(4) C(9) 124.2(10) ? . . .
Ru(1) C(5) C(4) 68.6(6) ? . . .
Ru(1) C(5) C(6) 71.5(6) ? . . .
Ru(1) C(5) C(10) 127.2(8) ? . . .
C(4) C(5) C(6) 106.3(9) ? . . .
C(4) C(5) C(10) 125.4(11) ? . . .
C(6) C(5) C(10) 128.2(11) ? . . .
Ru(1) C(6) C(5) 70.4(6) ? . . .
Ru(1) C(6) C(7) 70.2(6) ? . . .
Ru(1) C(6) C(11) 129.8(8) ? . . .
C(5) C(6) C(7) 110.7(10) ? . . .
C(5) C(6) C(11) 124.7(11) ? . . .
C(7) C(6) C(11) 124.5(11) ? . . .
Ru(1) C(7) C(3) 68.8(6) ? . . .
Ru(1) C(7) C(6) 71.6(6) ? . . .
Ru(1) C(7) C(12) 126.1(8) ? . . .
C(3) C(7) C(6) 106.7(9) ? . . .
C(3) C(7) C(12) 125.5(10) ? . . .
C(6) C(7) C(12) 127.8(10) ? . . .
Ru(2) C(13) C(14) 69.9(7) ? . . .
Ru(2) C(13) C(17) 69.0(7) ? . . .
Ru(2) C(13) C(18) 127.8(9) ? . . .
C(14) C(13) C(17) 106.4(11) ? . . .
C(14) C(13) C(18) 128.9(14) ? . . .
C(17) C(13) C(18) 124.7(13) ? . . .
Ru(2) C(14) C(13) 72.3(7) ? . . .
Ru(2) C(14) C(15) 70.4(6) ? . . .
Ru(2) C(14) C(19) 128.3(9) ? . . .
C(13) C(14) C(15) 111.0(12) ? . . .
C(13) C(14) C(19) 124.1(12) ? . . .
C(15) C(14) C(19) 124.8(12) ? . . .
Ru(2) C(15) C(14) 70.9(6) ? . . .
Ru(2) C(15) C(16) 69.4(6) ? . . .
Ru(2) C(15) C(20) 124.1(8) ? . . .
C(14) C(15) C(16) 105.5(11) ? . . .
C(14) C(15) C(20) 128.9(14) ? . . .
C(16) C(15) C(20) 125.6(12) ? . . .
Ru(2) C(16) C(15) 71.3(7) ? . . .
Ru(2) C(16) C(17) 71.0(7) ? . . .
Ru(2) C(16) C(21) 124.2(9) ? . . .
C(15) C(16) C(17) 108.2(11) ? . . .
C(15) C(16) C(21) 124.8(12) ? . . .
C(17) C(16) C(21) 126.9(12) ? . . .
Ru(2) C(17) C(13) 72.6(7) ? . . .
Ru(2) C(17) C(16) 69.9(7) ? . . .
Ru(2) C(17) C(22) 128.3(9) ? . . .
C(13) C(17) C(16) 108.9(12) ? . . .
C(13) C(17) C(22) 126.0(12) ? . . .
C(16) C(17) C(22) 124.8(12) ? . . .
Ru(3) C(23) C(24) 71.2(6) ? . . .
Ru(3) C(23) C(27) 68.9(6) ? . . .
Ru(3) C(23) C(28) 124.6(9) ? . . .
C(24) C(23) C(27) 106.9(10) ? . . .
C(24) C(23) C(28) 125.8(11) ? . . .
C(27) C(23) C(28) 127.3(11) ? . . .
Ru(3) C(24) C(23) 69.9(6) ? . . .
Ru(3) C(24) C(25) 70.5(6) ? . . .
Ru(3) C(24) C(29) 125.9(8) ? . . .
C(23) C(24) C(25) 107.5(10) ? . . .
C(23) C(24) C(29) 126.4(11) ? . . .
C(25) C(24) C(29) 126.1(11) ? . . .
Ru(3) C(25) C(24) 70.7(6) ? . . .
Ru(3) C(25) C(26) 71.0(6) ? . . .
Ru(3) C(25) C(30) 128.0(8) ? . . .
C(24) C(25) C(26) 109.5(10) ? . . .
C(24) C(25) C(30) 125.4(12) ? . . .
C(26) C(25) C(30) 124.9(11) ? . . .
Ru(3) C(26) C(25) 71.1(6) ? . . .
Ru(3) C(26) C(27) 69.3(6) ? . . .
Ru(3) C(26) C(31) 126.7(9) ? . . .
C(25) C(26) C(27) 108.9(10) ? . . .
C(25) C(26) C(31) 126.4(10) ? . . .
C(27) C(26) C(31) 124.7(11) ? . . .
Ru(3) C(27) C(23) 70.4(6) ? . . .
Ru(3) C(27) C(26) 72.0(7) ? . . .
Ru(3) C(27) C(32) 129.9(9) ? . . .
C(23) C(27) C(26) 107.1(10) ? . . .
C(23) C(27) C(32) 126.8(11) ? . . .
C(26) C(27) C(32) 125.4(11) ? . . .
P(1) C(33) C(34) 118.1(9) ? . . .
P(1) C(33) C(38) 122.8(10) ? . . .
C(34) C(33) C(38) 119.1(11) ? . . .
C(33) C(34) C(35) 120.5(13) ? . . .
C(34) C(35) C(36) 119.3(15) ? . . .
C(35) C(36) C(37) 120.4(14) ? . . .
C(36) C(37) C(38) 119.0(13) ? . . .
C(33) C(38) C(37) 121.6(13) ? . . .
P(1) C(39) C(40) 119.8(9) ? . . .
P(1) C(39) C(44) 119.3(9) ? . . .
C(40) C(39) C(44) 120.9(12) ? . . .
C(39) C(40) C(41) 119.4(12) ? . . .
C(40) C(41) C(42) 120.9(11) ? . . .
C(41) C(42) C(43) 119.6(12) ? . . .
C(42) C(43) C(44) 119.2(12) ? . . .
C(39) C(44) C(43) 119.8(11) ? . . .
P(1) C(45) C(46) 118.6(10) ? . . .
P(1) C(45) C(50) 122.0(10) ? . . .
C(46) C(45) C(50) 119.4(11) ? . . .
C(45) C(46) C(47) 118.5(12) ? . . .
C(46) C(47) C(48) 120.9(12) ? . . .
C(47) C(48) C(49) 120.6(14) ? . . .
C(48) C(49) C(50) 121.2(15) ? . . .
C(45) C(50) C(49) 119.2(13) ? . . .
C(52) C(51) C(56) 118.9(14) ? . . .
C(51) C(52) C(53) 119.9(14) ? . . .
C(52) C(53) C(54) 119.8(14) ? . . .
C(53) C(54) C(55) 121.2(13) ? . . .
C(54) C(55) C(56) 119.7(14) ? . . .
C(51) C(56) C(55) 120.4(14) ? . . .
C(3) C(8) H(1) 109.5 ? . . .
C(3) C(8) H(2) 109.5 ? . . .
C(3) C(8) H(3) 109.5 ? . . .
H(1) C(8) H(2) 109.5 ? . . .
H(1) C(8) H(3) 109.5 ? . . .
H(2) C(8) H(3) 109.5 ? . . .
C(4) C(9) H(4) 109.5 ? . . .
C(4) C(9) H(5) 109.5 ? . . .
C(4) C(9) H(6) 109.5 ? . . .
H(4) C(9) H(5) 109.5 ? . . .
H(4) C(9) H(6) 109.5 ? . . .
H(5) C(9) H(6) 109.5 ? . . .
C(5) C(10) H(7) 109.5 ? . . .
C(5) C(10) H(8) 109.5 ? . . .
C(5) C(10) H(9) 109.5 ? . . .
H(7) C(10) H(8) 109.5 ? . . .
H(7) C(10) H(9) 109.5 ? . . .
H(8) C(10) H(9) 109.5 ? . . .
C(6) C(11) H(10) 109.5 ? . . .
C(6) C(11) H(11) 109.5 ? . . .
C(6) C(11) H(12) 109.5 ? . . .
H(10) C(11) H(11) 109.5 ? . . .
H(10) C(11) H(12) 109.5 ? . . .
H(11) C(11) H(12) 109.5 ? . . .
C(7) C(12) H(13) 109.5 ? . . .
C(7) C(12) H(14) 109.5 ? . . .
C(7) C(12) H(15) 109.5 ? . . .
H(13) C(12) H(14) 109.5 ? . . .
H(13) C(12) H(15) 109.5 ? . . .
H(14) C(12) H(15) 109.5 ? . . .
C(13) C(18) H(16) 109.5 ? . . .
C(13) C(18) H(17) 109.5 ? . . .
C(13) C(18) H(18) 109.5 ? . . .
H(16) C(18) H(17) 109.5 ? . . .
H(16) C(18) H(18) 109.5 ? . . .
H(17) C(18) H(18) 109.5 ? . . .
C(14) C(19) H(19) 109.5 ? . . .
C(14) C(19) H(20) 109.5 ? . . .
C(14) C(19) H(21) 109.5 ? . . .
H(19) C(19) H(20) 109.5 ? . . .
H(19) C(19) H(21) 109.5 ? . . .
H(20) C(19) H(21) 109.5 ? . . .
C(15) C(20) H(22) 109.5 ? . . .
C(15) C(20) H(23) 109.5 ? . . .
C(15) C(20) H(24) 109.5 ? . . .
H(22) C(20) H(23) 109.5 ? . . .
H(22) C(20) H(24) 109.5 ? . . .
H(23) C(20) H(24) 109.5 ? . . .
C(16) C(21) H(25) 109.5 ? . . .
C(16) C(21) H(26) 109.5 ? . . .
C(16) C(21) H(27) 109.5 ? . . .
H(25) C(21) H(26) 109.5 ? . . .
H(25) C(21) H(27) 109.5 ? . . .
H(26) C(21) H(27) 109.5 ? . . .
C(17) C(22) H(28) 109.5 ? . . .
C(17) C(22) H(29) 109.5 ? . . .
C(17) C(22) H(30) 109.5 ? . . .
H(28) C(22) H(29) 109.5 ? . . .
H(28) C(22) H(30) 109.5 ? . . .
H(29) C(22) H(30) 109.5 ? . . .
C(23) C(28) H(31) 109.5 ? . . .
C(23) C(28) H(32) 109.5 ? . . .
C(23) C(28) H(33) 109.5 ? . . .
H(31) C(28) H(32) 109.5 ? . . .
H(31) C(28) H(33) 109.5 ? . . .
H(32) C(28) H(33) 109.5 ? . . .
C(24) C(29) H(34) 109.5 ? . . .
C(24) C(29) H(35) 109.5 ? . . .
C(24) C(29) H(36) 109.5 ? . . .
H(34) C(29) H(35) 109.5 ? . . .
H(34) C(29) H(36) 109.5 ? . . .
H(35) C(29) H(36) 109.5 ? . . .
C(25) C(30) H(37) 109.5 ? . . .
C(25) C(30) H(38) 109.5 ? . . .
C(25) C(30) H(39) 109.5 ? . . .
H(37) C(30) H(38) 109.5 ? . . .
H(37) C(30) H(39) 109.5 ? . . .
H(38) C(30) H(39) 109.5 ? . . .
C(26) C(31) H(40) 109.5 ? . . .
C(26) C(31) H(41) 109.5 ? . . .
C(26) C(31) H(42) 109.5 ? . . .
H(40) C(31) H(41) 109.5 ? . . .
H(40) C(31) H(42) 109.5 ? . . .
H(41) C(31) H(42) 109.5 ? . . .
C(27) C(32) H(43) 109.5 ? . . .
C(27) C(32) H(44) 109.5 ? . . .
C(27) C(32) H(45) 109.5 ? . . .
H(43) C(32) H(44) 109.5 ? . . .
H(43) C(32) H(45) 109.5 ? . . .
H(44) C(32) H(45) 109.5 ? . . .
C(33) C(34) H(46) 119.8 ? . . .
C(35) C(34) H(46) 119.8 ? . . .
C(34) C(35) H(47) 120.3 ? . . .
C(36) C(35) H(47) 120.3 ? . . .
C(35) C(36) H(48) 119.8 ? . . .
C(37) C(36) H(48) 119.8 ? . . .
C(36) C(37) H(49) 120.5 ? . . .
C(38) C(37) H(49) 120.5 ? . . .
C(33) C(38) H(50) 119.2 ? . . .
C(37) C(38) H(50) 119.2 ? . . .
C(39) C(40) H(51) 120.3 ? . . .
C(41) C(40) H(51) 120.3 ? . . .
C(40) C(41) H(52) 119.5 ? . . .
C(42) C(41) H(52) 119.5 ? . . .
C(41) C(42) H(53) 120.2 ? . . .
C(43) C(42) H(53) 120.2 ? . . .
C(42) C(43) H(54) 120.4 ? . . .
C(44) C(43) H(54) 120.4 ? . . .
C(39) C(44) H(55) 120.1 ? . . .
C(43) C(44) H(55) 120.1 ? . . .
C(45) C(46) H(56) 120.8 ? . . .
C(47) C(46) H(56) 120.8 ? . . .
C(46) C(47) H(57) 119.6 ? . . .
C(48) C(47) H(57) 119.6 ? . . .
C(47) C(48) H(58) 119.7 ? . . .
C(49) C(48) H(58) 119.7 ? . . .
C(48) C(49) H(59) 119.4 ? . . .
C(50) C(49) H(59) 119.4 ? . . .
C(45) C(50) H(60) 120.4 ? . . .
C(49) C(50) H(60) 120.4 ? . . .
C(52) C(51) H(61) 120.5 ? . . .
C(56) C(51) H(61) 120.5 ? . . .
C(51) C(52) H(62) 120.0 ? . . .
C(53) C(52) H(62) 120.0 ? . . .
C(52) C(53) H(63) 120.1 ? . . .
C(54) C(53) H(63) 120.1 ? . . .
C(53) C(54) H(64) 119.4 ? . . .
C(55) C(54) H(64) 119.4 ? . . .
C(54) C(55) H(65) 120.2 ? . . .
C(56) C(55) H(65) 120.2 ? . . .
C(51) C(56) H(66) 119.8 ? . . .
C(55) C(56) H(66) 119.8 ? . . .

loop_
_geom_bond_atom_site_label_1
_geom_bond_atom_site_label_2
_geom_bond_distance
_geom_bond_publ_flag
_geom_bond_site_symmetry_1
_geom_bond_site_symmetry_2
Au(1) P(1) 2.230(2) ? . .
Au(1) N(2) 2.005(9) ? . .
Ru(1) Ru(2) 2.8574(13) ? . .
Ru(1) Ru(3) 2.8463(12) ? . .
Ru(1) N(1) 2.051(9) ? . .
Ru(1) N(3) 2.036(10) ? . .
Ru(1) C(3) 2.127(11) ? . .
Ru(1) C(4) 2.129(11) ? . .
Ru(1) C(5) 2.168(11) ? . .
Ru(1) C(6) 2.182(12) ? . .
Ru(1) C(7) 2.164(11) ? . .
Ru(2) Ru(3) 2.8430(14) ? . .
Ru(2) N(1) 2.100(9) ? . .
Ru(2) N(3) 2.031(9) ? . .
Ru(2) C(13) 2.197(13) ? . .
Ru(2) C(14) 2.166(12) ? . .
Ru(2) C(15) 2.159(10) ? . .
Ru(2) C(16) 2.133(13) ? . .
Ru(2) C(17) 2.149(12) ? . .
Ru(3) N(1) 2.080(8) ? . .
Ru(3) N(3) 2.039(9) ? . .
Ru(3) C(23) 2.148(11) ? . .
Ru(3) C(24) 2.166(12) ? . .
Ru(3) C(25) 2.163(11) ? . .
Ru(3) C(26) 2.162(11) ? . .
Ru(3) C(27) 2.127(12) ? . .
P(1) C(33) 1.822(12) ? . .
P(1) C(39) 1.827(13) ? . .
P(1) C(45) 1.811(13) ? . .
N(1) C(1) 1.266(14) ? . .
N(2) C(1) 1.189(14) ? . .
N(3) C(2) 1.353(16) ? . .
N(4) C(2) 1.186(17) ? . .
C(3) C(4) 1.426(16) ? . .
C(3) C(7) 1.458(16) ? . .
C(3) C(8) 1.492(16) ? . .
C(4) C(5) 1.466(17) ? . .
C(4) C(9) 1.485(17) ? . .
C(5) C(6) 1.420(17) ? . .
C(5) C(10) 1.489(16) ? . .
C(6) C(7) 1.421(16) ? . .
C(6) C(11) 1.491(17) ? . .
C(7) C(12) 1.487(17) ? . .
C(13) C(14) 1.416(19) ? . .
C(13) C(17) 1.43(2) ? . .
C(13) C(18) 1.449(19) ? . .
C(14) C(15) 1.435(18) ? . .
C(14) C(19) 1.53(2) ? . .
C(15) C(16) 1.44(2) ? . .
C(15) C(20) 1.467(18) ? . .
C(16) C(17) 1.434(18) ? . .
C(16) C(21) 1.50(2) ? . .
C(17) C(22) 1.52(2) ? . .
C(23) C(24) 1.436(17) ? . .
C(23) C(27) 1.485(17) ? . .
C(23) C(28) 1.466(17) ? . .
C(24) C(25) 1.436(17) ? . .
C(24) C(29) 1.494(16) ? . .
C(25) C(26) 1.407(18) ? . .
C(25) C(30) 1.516(17) ? . .
C(26) C(27) 1.420(17) ? . .
C(26) C(31) 1.495(17) ? . .
C(27) C(32) 1.485(18) ? . .
C(33) C(34) 1.39(2) ? . .
C(33) C(38) 1.369(17) ? . .
C(34) C(35) 1.40(2) ? . .
C(35) C(36) 1.39(2) ? . .
C(36) C(37) 1.39(2) ? . .
C(37) C(38) 1.388(19) ? . .
C(39) C(40) 1.396(17) ? . .
C(39) C(44) 1.349(18) ? . .
C(40) C(41) 1.37(2) ? . .
C(41) C(42) 1.38(2) ? . .
C(42) C(43) 1.385(19) ? . .
C(43) C(44) 1.424(19) ? . .
C(45) C(46) 1.408(18) ? . .
C(45) C(50) 1.395(19) ? . .
C(46) C(47) 1.408(18) ? . .
C(47) C(48) 1.35(2) ? . .
C(48) C(49) 1.35(2) ? . .
C(49) C(50) 1.39(2) ? . .
C(51) C(52) 1.40(2) ? . .
C(51) C(56) 1.38(2) ? . .
C(52) C(53) 1.37(2) ? . .
C(53) C(54) 1.36(2) ? . .
C(54) C(55) 1.37(2) ? . .
C(55) C(56) 1.362(19) ? . .
C(8) H(1) 0.950 ? . .
C(8) H(2) 0.950 ? . .
C(8) H(3) 0.950 ? . .
C(9) H(4) 0.950 ? . .
C(9) H(5) 0.950 ? . .
C(9) H(6) 0.950 ? . .
C(10) H(7) 0.950 ? . .
C(10) H(8) 0.950 ? . .
C(10) H(9) 0.950 ? . .
C(11) H(10) 0.950 ? . .
C(11) H(11) 0.950 ? . .
C(11) H(12) 0.950 ? . .
C(12) H(13) 0.950 ? . .
C(12) H(14) 0.950 ? . .
C(12) H(15) 0.950 ? . .
C(18) H(16) 0.950 ? . .
C(18) H(17) 0.950 ? . .
C(18) H(18) 0.950 ? . .
C(19) H(19) 0.950 ? . .
C(19) H(20) 0.950 ? . .
C(19) H(21) 0.950 ? . .
C(20) H(22) 0.950 ? . .
C(20) H(23) 0.950 ? . .
C(20) H(24) 0.950 ? . .
C(21) H(25) 0.950 ? . .
C(21) H(26) 0.950 ? . .
C(21) H(27) 0.950 ? . .
C(22) H(28) 0.950 ? . .
C(22) H(29) 0.950 ? . .
C(22) H(30) 0.950 ? . .
C(28) H(31) 0.950 ? . .
C(28) H(32) 0.950 ? . .
C(28) H(33) 0.950 ? . .
C(29) H(34) 0.950 ? . .
C(29) H(35) 0.950 ? . .
C(29) H(36) 0.950 ? . .
C(30) H(37) 0.950 ? . .
C(30) H(38) 0.950 ? . .
C(30) H(39) 0.950 ? . .
C(31) H(40) 0.950 ? . .
C(31) H(41) 0.950 ? . .
C(31) H(42) 0.950 ? . .
C(32) H(43) 0.950 ? . .
C(32) H(44) 0.950 ? . .
C(32) H(45) 0.950 ? . .
C(34) H(46) 0.950 ? . .
C(35) H(47) 0.950 ? . .
C(36) H(48) 0.950 ? . .
C(37) H(49) 0.950 ? . .
C(38) H(50) 0.950 ? . .
C(40) H(51) 0.950 ? . .
C(41) H(52) 0.950 ? . .
C(42) H(53) 0.950 ? . .
C(43) H(54) 0.950 ? . .
C(44) H(55) 0.950 ? . .
C(46) H(56) 0.950 ? . .
C(47) H(57) 0.950 ? . .
C(48) H(58) 0.950 ? . .
C(49) H(59) 0.950 ? . .
C(50) H(60) 0.950 ? . .
C(51) H(61) 0.950 ? . .
C(52) H(62) 0.950 ? . .
C(53) H(63) 0.950 ? . .
C(54) H(64) 0.950 ? . .
C(55) H(65) 0.950 ? . .
C(56) H(66) 0.950 ? . .
